data_7031278
loop_
_publ_author_name
'Uhl, Werner'
'Bohnemann, J\"org'
'Kappelt, Benedikt'
'Hepp, Alexander'
'Layh, Marcus'

_publ_section_title
;
 Hydrometallation of amino-trialkynylsilanes - intramolecular M-N
 interactions (M = Al, Ga) and potential activation of Si-N bonds.
;
_journal_issue 38
_journal_name_full 'Dalton transactions (Cambridge, England : 2003)'
_journal_page_first 14386
_journal_page_last 14398
_journal_paper_doi 10.1039/c4dt00922c
_journal_volume 43
_journal_year 2014
_chemical_formula_sum 'C38 H69 Al2 N Si'
_chemical_formula_weight 621.99
_chemical_melting_point 431
_chemical_name_systematic
;
 ?
;
_space_group_crystal_system monoclinic
_space_group_IT_number 14
_space_group_name_Hall '-P 2yn'
_space_group_name_H-M_alt 'P 1 21/n 1'
_symmetry_space_group_name_Hall '-P 2yn'
_symmetry_space_group_name_H-M 'P 1 21/n 1'
_atom_sites_solution_hydrogens geom
_audit_creation_method SHELXL-2013
_cell_angle_alpha 90
_cell_angle_beta 90.479(2)
_cell_angle_gamma 90
_cell_formula_units_Z 4
_cell_length_a 12.6637(6)
_cell_length_b 16.9211(8)
_cell_length_c 19.3879(8)
_cell_measurement_reflns_used 4559
_cell_measurement_temperature 153(2)
_cell_measurement_theta_max 24.91
_cell_measurement_theta_min 2.63
_cell_volume 4154.4(3)
_computing_cell_refinement 'Bruker SAINT+'
_computing_data_collection 'Bruker SMART'
_computing_data_reduction 'Bruker SHELXTL'
_computing_molecular_graphics 'Diamond 3.2i (Crystal Impact, 2012)'
_computing_publication_material 'Bruker SHELXTL'
_computing_structure_refinement 'SHELXL-2013 (Sheldrick, 2013)'
_computing_structure_solution 'SHELXS-2013 (Sheldrick, 2013)'
_diffrn_ambient_temperature 153(2)
_diffrn_detector_area_resol_mean 'omega scans'
_diffrn_measured_fraction_theta_full 0.999
_diffrn_measured_fraction_theta_max 0.995
_diffrn_measurement_device_type 'multilayer optic'
_diffrn_measurement_method 'CCD area detector'
_diffrn_radiation_type MoK\a
_diffrn_radiation_wavelength 0.71073
_diffrn_reflns_av_R_equivalents 0.0721
_diffrn_reflns_av_unetI/netI 0.0817
_diffrn_reflns_Laue_measured_fraction_full 0.999
_diffrn_reflns_Laue_measured_fraction_max 0.995
_diffrn_reflns_limit_h_max 16
_diffrn_reflns_limit_h_min -16
_diffrn_reflns_limit_k_max 19
_diffrn_reflns_limit_k_min -22
_diffrn_reflns_limit_l_max 25
_diffrn_reflns_limit_l_min -25
_diffrn_reflns_number 34357
_diffrn_reflns_point_group_measured_fraction_full 0.999
_diffrn_reflns_point_group_measured_fraction_max 0.995
_diffrn_reflns_theta_full 25.242
_diffrn_reflns_theta_max 28.367
_diffrn_reflns_theta_min 2.627
_diffrn_source microsource
_exptl_absorpt_coefficient_mu 0.122
_exptl_absorpt_correction_T_max 1
_exptl_absorpt_correction_T_min 0.9307
_exptl_absorpt_correction_type empirical
_exptl_absorpt_process_details SADABS
_exptl_crystal_colour colourless
_exptl_crystal_density_diffrn 0.994
_exptl_crystal_description plate
_exptl_crystal_F_000 1376
_exptl_crystal_size_max 0.290
_exptl_crystal_size_mid 0.160
_exptl_crystal_size_min 0.020
_refine_diff_density_max 0.297
_refine_diff_density_min -0.286
_refine_diff_density_rms 0.055
_refine_ls_extinction_method none
_refine_ls_goodness_of_fit_ref 1.021
_refine_ls_hydrogen_treatment constr
_refine_ls_matrix_type full
_refine_ls_number_parameters 431
_refine_ls_number_reflns 10348
_refine_ls_number_restraints 84
_refine_ls_restrained_S_all 1.019
_refine_ls_R_factor_all 0.1024
_refine_ls_R_factor_gt 0.0504
_refine_ls_shift/su_max 0.001
_refine_ls_shift/su_mean 0.000
_refine_ls_structure_factor_coef Fsqd
_refine_ls_weighting_details 'w=1/[\s^2^(Fo^2^)+(0.0617P)^2^+0.1445P] where P=(Fo^2^+2Fc^2^)/3'
_refine_ls_weighting_scheme calc
_refine_ls_wR_factor_gt 0.1147
_refine_ls_wR_factor_ref 0.1332
_reflns_Friedel_coverage 0.000
_reflns_number_gt 6410
_reflns_number_total 10348
_reflns_threshold_expression 'I > 2\s(I)'
_cod_data_source_file c4dt00922c1.cif
_cod_data_source_block sad1
_cod_depositor_comments 'Adding full bibliography for 7031277--7031283.cif.'
_cod_database_code 7031278
_shelx_space_group_comment
;
The symmetry employed for this shelxl refinement is uniquely defined
by the following loop, which should always be used as a source of
symmetry information in preference to the above space-group names.
They are only intended as comments.
;
_shelx_estimated_absorpt_t_min 0.965
_shelx_estimated_absorpt_t_max 0.998
_shelxl_version_number 2013-4

loop_
_space_group_symop_operation_xyz
'x, y, z'
'-x+1/2, y+1/2, -z+1/2'
'-x, -y, -z'
'x-1/2, -y-1/2, z-1/2'

loop_
_atom_site_label
_atom_site_type_symbol
_atom_site_fract_x
_atom_site_fract_y
_atom_site_fract_z
_atom_site_U_iso_or_equiv
_atom_site_adp_type
_atom_site_occupancy
_atom_site_site_symmetry_order
_atom_site_calc_flag
_atom_site_refinement_flags_posn
_atom_site_refinement_flags_adp
_atom_site_refinement_flags_occupancy
_atom_site_disorder_assembly
_atom_site_disorder_group
Si1 Si 0.42629(4) 0.09830(3) 0.21662(2) 0.01861(12) Uani 1 1 d . . . . .
C11 C 0.28196(13) 0.09252(11) 0.20712(9) 0.0189(4) Uani 1 1 d . . . . .
C12 C 0.20078(14) 0.07387(11) 0.24784(9) 0.0223(4) Uani 1 1 d . . . . .
H12 H 0.1334 0.0756 0.2248 0.027 Uiso 1 1 calc R U . . .
C121 C 0.19437(15) 0.05060(12) 0.32314(9) 0.0273(4) Uani 1 1 d . . . . .
C122 C 0.12896(19) -0.02485(15) 0.32775(12) 0.0465(6) Uani 1 1 d . . . . .
H12A H 0.0612 -0.0163 0.3065 0.056 Uiso 1 1 calc R U . . .
H12B H 0.1197 -0.0388 0.3753 0.056 Uiso 1 1 calc R U . . .
H12C H 0.1648 -0.0669 0.3044 0.056 Uiso 1 1 calc R U . . .
C123 C 0.13534(19) 0.11656(15) 0.36070(11) 0.0481(6) Uani 1 1 d . . . . .
H12D H 0.1760 0.1644 0.3589 0.058 Uiso 1 1 calc R U . . .
H12E H 0.1250 0.1017 0.4079 0.058 Uiso 1 1 calc R U . . .
H12F H 0.0680 0.1250 0.3388 0.058 Uiso 1 1 calc R U . . .
C124 C 0.30129(16) 0.03749(14) 0.35677(10) 0.0351(5) Uani 1 1 d . . . . .
H12G H 0.3393 -0.0020 0.3316 0.042 Uiso 1 1 calc R U . . .
H12H H 0.2919 0.0201 0.4035 0.042 Uiso 1 1 calc R U . . .
H12I H 0.3405 0.0861 0.3566 0.042 Uiso 1 1 calc R U . . .
Al1 Al 0.25980(4) 0.12769(3) 0.10956(3) 0.02131(14) Uani 1 1 d . . . . .
C131 C 0.16869(15) 0.22339(12) 0.09847(10) 0.0274(4) Uani 1 1 d . . . . .
C132 C 0.1846(2) 0.28175(14) 0.15753(12) 0.0493(6) Uani 1 1 d . . . . .
H13A H 0.2550 0.3027 0.1560 0.059 Uiso 1 1 calc R U . . .
H13B H 0.1743 0.2552 0.2007 0.059 Uiso 1 1 calc R U . . .
H13C H 0.1346 0.3241 0.1531 0.059 Uiso 1 1 calc R U . . .
C133 C 0.05567(16) 0.19129(15) 0.10253(12) 0.0439(6) Uani 1 1 d . . . . .
H13D H 0.0463 0.1648 0.1458 0.053 Uiso 1 1 calc R U . . .
H13E H 0.0435 0.1547 0.0654 0.053 Uiso 1 1 calc R U . . .
H13F H 0.0065 0.2343 0.0989 0.053 Uiso 1 1 calc R U . . .
C134 C 0.17817(17) 0.26915(14) 0.03127(11) 0.0399(5) Uani 1 1 d . . . . .
H13G H 0.1242 0.3090 0.0291 0.048 Uiso 1 1 calc R U . . .
H13H H 0.1699 0.2336 -0.0070 0.048 Uiso 1 1 calc R U . . .
H13I H 0.2464 0.2938 0.0293 0.048 Uiso 1 1 calc R U . . .
C141 C 0.25571(16) 0.04238(12) 0.03876(10) 0.0304(5) Uani 1 1 d D . . . .
C142 C 0.36369(18) 0.00530(14) 0.02396(11) 0.0424(6) Uani 1 1 d D . . . .
H14A H 0.3932 -0.0157 0.0659 0.051 Uiso 1 1 calc R U . . .
H14B H 0.4101 0.0449 0.0058 0.051 Uiso 1 1 calc R U . . .
H14C H 0.3554 -0.0365 -0.0091 0.051 Uiso 1 1 calc R U . . .
C143 C 0.20935(19) 0.06969(15) -0.03101(11) 0.0448(6) Uani 1 1 d D . . . .
H14D H 0.2045 0.0254 -0.0618 0.054 Uiso 1 1 calc R U . . .
H14E H 0.2544 0.1092 -0.0506 0.054 Uiso 1 1 calc R U . . .
H14F H 0.1403 0.0915 -0.0241 0.054 Uiso 1 1 calc R U . . .
C144 C 0.1835(2) -0.02195(15) 0.06646(12) 0.0529(7) Uani 1 1 d D . . . .
H14G H 0.1767 -0.0633 0.0329 0.063 Uiso 1 1 calc R U . . .
H14H H 0.1152 0.0000 0.0757 0.063 Uiso 1 1 calc R U . . .
H14I H 0.2132 -0.0431 0.1083 0.063 Uiso 1 1 calc R U . . .
C21 C 0.52386(13) 0.12765(11) 0.28304(9) 0.0223(4) Uani 1 1 d . . . . .
C22 C 0.53213(15) 0.19024(12) 0.32488(10) 0.0288(5) Uani 1 1 d . . . . .
H22 H 0.5939 0.1886 0.3539 0.035 Uiso 1 1 calc R U . . .
C221 C 0.46515(16) 0.26322(12) 0.33639(11) 0.0324(5) Uani 1 1 d . . . . .
C222 C 0.37289(17) 0.26891(13) 0.28601(11) 0.0359(5) Uani 1 1 d . . . . .
H22A H 0.3990 0.2690 0.2397 0.043 Uiso 1 1 calc R U . . .
H22B H 0.3346 0.3169 0.2943 0.043 Uiso 1 1 calc R U . . .
H22C H 0.3269 0.2244 0.2923 0.043 Uiso 1 1 calc R U . . .
C223 C 0.42340(19) 0.26065(15) 0.41024(11) 0.0479(6) Uani 1 1 d . . . . .
H22D H 0.3807 0.2143 0.4161 0.057 Uiso 1 1 calc R U . . .
H22E H 0.3815 0.3069 0.4188 0.057 Uiso 1 1 calc R U . . .
H22F H 0.4817 0.2592 0.4421 0.057 Uiso 1 1 calc R U . . .
C224 C 0.53545(19) 0.33523(14) 0.32734(14) 0.0526(7) Uani 1 1 d . . . . .
H22G H 0.5942 0.3321 0.3589 0.063 Uiso 1 1 calc R U . . .
H22H H 0.4956 0.3823 0.3366 0.063 Uiso 1 1 calc R U . . .
H22I H 0.5610 0.3368 0.2809 0.063 Uiso 1 1 calc R U . . .
Al2 Al 0.64794(4) 0.05411(4) 0.28695(3) 0.02586(15) Uani 1 1 d . . . . .
C231 C 0.77790(15) 0.10318(14) 0.24653(12) 0.0380(5) Uani 1 1 d . . . . .
C232 C 0.75125(18) 0.15531(17) 0.18432(15) 0.0614(8) Uani 1 1 d . . . . .
H23A H 0.8140 0.1815 0.1690 0.074 Uiso 1 1 calc R U . . .
H23B H 0.6996 0.1940 0.1973 0.074 Uiso 1 1 calc R U . . .
H23C H 0.7234 0.1231 0.1477 0.074 Uiso 1 1 calc R U . . .
C233 C 0.8322(2) 0.15533(18) 0.30038(15) 0.0685(8) Uani 1 1 d . . . . .
H23D H 0.8507 0.1240 0.3400 0.082 Uiso 1 1 calc R U . . .
H23E H 0.7851 0.1968 0.3140 0.082 Uiso 1 1 calc R U . . .
H23F H 0.8949 0.1779 0.2811 0.082 Uiso 1 1 calc R U . . .
C234 C 0.85703(17) 0.04043(16) 0.22341(14) 0.0530(7) Uani 1 1 d . . . . .
H23G H 0.8249 0.0075 0.1888 0.064 Uiso 1 1 calc R U . . .
H23H H 0.8776 0.0086 0.2623 0.064 Uiso 1 1 calc R U . . .
H23I H 0.9182 0.0658 0.2046 0.064 Uiso 1 1 calc R U . . .
C241 C 0.66248(17) -0.01600(13) 0.36969(11) 0.0362(5) Uani 1 1 d D U . . .
C242 C 0.7303(10) 0.0246(7) 0.4224(4) 0.069(3) Uani 0.432(13) 1 d D U P A 1
H24A H 0.6989 0.0742 0.4346 0.083 Uiso 0.432(13) 1 calc R U P A 1
H24B H 0.7992 0.0337 0.4036 0.083 Uiso 0.432(13) 1 calc R U P A 1
H24C H 0.7364 -0.0081 0.4627 0.083 Uiso 0.432(13) 1 calc R U P A 1
C243 C 0.7209(11) -0.0954(7) 0.3520(5) 0.067(3) Uani 0.432(13) 1 d D U P A 1
H24D H 0.7368 -0.1234 0.3939 0.080 Uiso 0.432(13) 1 calc R U P A 1
H24E H 0.7853 -0.0838 0.3282 0.080 Uiso 0.432(13) 1 calc R U P A 1
H24F H 0.6763 -0.1274 0.3231 0.080 Uiso 0.432(13) 1 calc R U P A 1
C244 C 0.5569(8) -0.0389(10) 0.3972(10) 0.073(4) Uani 0.432(13) 1 d D U P A 1
H24G H 0.5170 -0.0655 0.3619 0.087 Uiso 0.432(13) 1 calc R U P A 1
H24H H 0.5196 0.0077 0.4114 0.087 Uiso 0.432(13) 1 calc R U P A 1
H24I H 0.5662 -0.0734 0.4361 0.087 Uiso 0.432(13) 1 calc R U P A 1
C24A C 0.6650(10) 0.0418(3) 0.4337(3) 0.066(2) Uani 0.568(13) 1 d D U P A 2
H24J H 0.5978 0.0675 0.4378 0.079 Uiso 0.568(13) 1 calc R U P A 2
H24K H 0.7191 0.0807 0.4273 0.079 Uiso 0.568(13) 1 calc R U P A 2
H24L H 0.6796 0.0121 0.4749 0.079 Uiso 0.568(13) 1 calc R U P A 2
C24B C 0.7614(5) -0.0648(5) 0.3727(5) 0.061(2) Uani 0.568(13) 1 d D U P A 2
H24M H 0.7667 -0.0903 0.4168 0.073 Uiso 0.568(13) 1 calc R U P A 2
H24N H 0.8216 -0.0313 0.3662 0.073 Uiso 0.568(13) 1 calc R U P A 2
H24O H 0.7592 -0.1041 0.3369 0.073 Uiso 0.568(13) 1 calc R U P A 2
C24C C 0.5680(6) -0.0682(6) 0.3826(6) 0.051(2) Uani 0.568(13) 1 d D U P A 2
H24P H 0.5760 -0.0940 0.4264 0.062 Uiso 0.568(13) 1 calc R U P A 2
H24Q H 0.5627 -0.1073 0.3468 0.062 Uiso 0.568(13) 1 calc R U P A 2
H24R H 0.5050 -0.0366 0.3827 0.062 Uiso 0.568(13) 1 calc R U P A 2
C31 C 0.45279(13) 0.15345(11) 0.13536(9) 0.0219(4) Uani 1 1 d . . . . .
C32 C 0.47642(14) 0.19422(11) 0.08673(9) 0.0234(4) Uani 1 1 d . . . . .
C321 C 0.51421(15) 0.24598(11) 0.03058(9) 0.0273(4) Uani 1 1 d . . . . .
C322 C 0.63422(17) 0.23523(14) 0.02477(12) 0.0409(6) Uani 1 1 d . . . . .
H32A H 0.6672 0.2477 0.0682 0.049 Uiso 1 1 calc R U . . .
H32B H 0.6608 0.2698 -0.0103 0.049 Uiso 1 1 calc R U . . .
H32C H 0.6496 0.1814 0.0128 0.049 Uiso 1 1 calc R U . . .
C323 C 0.46170(19) 0.22309(15) -0.03777(10) 0.0424(6) Uani 1 1 d . . . . .
H32D H 0.4776 0.1689 -0.0482 0.051 Uiso 1 1 calc R U . . .
H32E H 0.4879 0.2564 -0.0739 0.051 Uiso 1 1 calc R U . . .
H32F H 0.3866 0.2295 -0.0342 0.051 Uiso 1 1 calc R U . . .
C324 C 0.48957(17) 0.33167(12) 0.04881(11) 0.0363(5) Uani 1 1 d . . . . .
H32G H 0.4147 0.3380 0.0538 0.044 Uiso 1 1 calc R U . . .
H32H H 0.5141 0.3657 0.0127 0.044 Uiso 1 1 calc R U . . .
H32I H 0.5244 0.3452 0.0914 0.044 Uiso 1 1 calc R U . . .
N1 N 0.47519(11) 0.00057(9) 0.19856(7) 0.0219(3) Uani 1 1 d . . . . .
C41 C 0.58170(14) -0.01443(12) 0.18760(9) 0.0279(4) Uani 1 1 d . . . . .
H41 H 0.6350 0.0246 0.1789 0.033 Uiso 1 1 calc R U . . .
C42 C 0.59779(17) -0.09496(13) 0.19129(10) 0.0354(5) Uani 1 1 d . . . . .
H42 H 0.6636 -0.1219 0.1846 0.042 Uiso 1 1 calc R U . . .
C43 C 0.50143(18) -0.12989(13) 0.20646(10) 0.0365(5) Uani 1 1 d . . . . .
H43 H 0.4885 -0.1853 0.2129 0.044 Uiso 1 1 calc R U . . .
C44 C 0.42834(16) -0.07039(12) 0.21045(9) 0.0280(4) Uani 1 1 d . . . . .
H44 H 0.3548 -0.0777 0.2202 0.034 Uiso 1 1 calc R U . . .

loop_
_atom_site_aniso_label
_atom_site_aniso_U_11
_atom_site_aniso_U_22
_atom_site_aniso_U_33
_atom_site_aniso_U_23
_atom_site_aniso_U_13
_atom_site_aniso_U_12
Si1 0.0192(2) 0.0177(3) 0.0189(2) 0.0018(2) -0.00053(18) 0.00022(19)
C11 0.0210(9) 0.0154(10) 0.0202(8) -0.0009(8) -0.0007(7) 0.0004(7)
C12 0.0210(9) 0.0209(10) 0.0249(9) 0.0008(8) -0.0008(7) 0.0024(7)
C121 0.0283(10) 0.0292(12) 0.0245(9) 0.0035(9) 0.0061(7) 0.0021(8)
C122 0.0447(14) 0.0457(15) 0.0492(14) 0.0170(12) 0.0027(10) -0.0122(11)
C123 0.0531(15) 0.0572(17) 0.0343(12) -0.0009(12) 0.0161(10) 0.0148(12)
C124 0.0355(12) 0.0481(15) 0.0217(10) 0.0078(10) 0.0015(8) 0.0011(10)
Al1 0.0225(3) 0.0213(3) 0.0201(3) 0.0015(2) -0.0024(2) -0.0001(2)
C131 0.0278(10) 0.0264(11) 0.0280(10) 0.0028(9) -0.0045(8) 0.0043(8)
C132 0.0608(16) 0.0376(15) 0.0493(14) -0.0103(12) -0.0199(11) 0.0248(12)
C133 0.0300(12) 0.0480(15) 0.0538(14) 0.0170(12) 0.0004(10) 0.0050(10)
C134 0.0335(12) 0.0391(14) 0.0471(13) 0.0129(11) -0.0025(9) 0.0030(10)
C141 0.0390(12) 0.0254(12) 0.0269(10) -0.0002(9) -0.0039(8) -0.0053(9)
C142 0.0599(15) 0.0328(14) 0.0343(12) -0.0098(11) -0.0030(10) 0.0057(11)
C143 0.0572(15) 0.0466(16) 0.0305(11) -0.0062(11) -0.0109(10) -0.0045(12)
C144 0.0744(18) 0.0399(15) 0.0444(14) -0.0043(12) 0.0005(12) -0.0272(13)
C21 0.0214(9) 0.0224(10) 0.0230(9) 0.0024(8) -0.0022(7) -0.0007(7)
C22 0.0259(10) 0.0292(12) 0.0311(10) -0.0005(9) -0.0103(8) 0.0011(8)
C221 0.0376(12) 0.0226(11) 0.0366(11) -0.0092(10) -0.0136(9) 0.0039(9)
C222 0.0432(12) 0.0222(11) 0.0420(12) -0.0058(10) -0.0124(9) 0.0092(9)
C223 0.0590(15) 0.0445(15) 0.0399(13) -0.0163(12) -0.0104(11) 0.0181(12)
C224 0.0556(16) 0.0298(14) 0.0721(18) -0.0127(13) -0.0188(13) -0.0027(11)
Al2 0.0214(3) 0.0266(4) 0.0296(3) -0.0007(3) -0.0047(2) 0.0029(2)
C231 0.0220(10) 0.0410(14) 0.0508(13) 0.0014(11) -0.0050(9) -0.0015(9)
C232 0.0315(13) 0.0656(19) 0.087(2) 0.0356(17) 0.0032(12) -0.0075(12)
C233 0.0445(16) 0.070(2) 0.091(2) -0.0177(18) -0.0009(14) -0.0228(14)
C234 0.0267(12) 0.0644(19) 0.0679(17) 0.0062(15) 0.0061(11) 0.0039(11)
C241 0.0384(12) 0.0364(13) 0.0337(11) 0.0043(10) -0.0093(9) 0.0083(10)
C242 0.082(6) 0.082(6) 0.042(4) 0.008(4) -0.023(4) 0.000(5)
C243 0.084(8) 0.063(6) 0.054(5) 0.020(4) -0.006(4) 0.040(5)
C244 0.049(4) 0.103(11) 0.066(10) 0.042(8) 0.005(4) 0.013(5)
C24A 0.109(7) 0.054(4) 0.033(3) 0.000(2) -0.024(3) 0.002(3)
C24B 0.047(3) 0.061(5) 0.075(5) 0.030(4) -0.006(3) 0.017(3)
C24C 0.047(3) 0.070(6) 0.037(4) 0.022(4) -0.006(3) -0.005(4)
C31 0.0219(9) 0.0212(10) 0.0225(9) -0.0019(8) -0.0005(7) -0.0019(7)
C32 0.0229(9) 0.0216(11) 0.0256(9) -0.0019(9) 0.0015(7) -0.0009(8)
C321 0.0348(11) 0.0205(11) 0.0267(10) 0.0020(9) 0.0083(8) -0.0035(8)
C322 0.0406(13) 0.0322(13) 0.0502(14) 0.0112(11) 0.0175(10) 0.0007(10)
C323 0.0607(15) 0.0403(14) 0.0262(11) 0.0070(11) 0.0062(10) -0.0114(11)
C324 0.0428(13) 0.0229(12) 0.0432(12) 0.0023(10) 0.0118(10) -0.0025(9)
N1 0.0229(8) 0.0208(9) 0.0218(8) -0.0008(7) 0.0004(6) 0.0020(6)
C41 0.0242(10) 0.0322(12) 0.0273(10) -0.0047(9) 0.0023(7) 0.0048(8)
C42 0.0408(12) 0.0349(13) 0.0305(11) -0.0084(10) 0.0020(9) 0.0146(10)
C43 0.0543(14) 0.0207(12) 0.0345(11) -0.0018(10) 0.0030(10) 0.0046(10)
C44 0.0359(11) 0.0223(11) 0.0257(10) -0.0006(9) 0.0018(8) -0.0020(8)

loop_
_atom_type_symbol
_atom_type_description
_atom_type_scat_dispersion_real
_atom_type_scat_dispersion_imag
_atom_type_scat_source
C C 0.0033 0.0016 'International Tables Vol C Tables 4.2.6.8 and 6.1.1.4'
H H 0.0000 0.0000 'International Tables Vol C Tables 4.2.6.8 and 6.1.1.4'
N N 0.0061 0.0033 'International Tables Vol C Tables 4.2.6.8 and 6.1.1.4'
Al Al 0.0645 0.0514 'International Tables Vol C Tables 4.2.6.8 and 6.1.1.4'
Si Si 0.0817 0.0704 'International Tables Vol C Tables 4.2.6.8 and 6.1.1.4'

loop_
_geom_angle_atom_site_label_1
_geom_angle_atom_site_label_2
_geom_angle_atom_site_label_3
_geom_angle
N1 Si1 C11 105.95(8)
N1 Si1 C21 98.82(8)
C11 Si1 C21 138.05(8)
N1 Si1 C31 103.34(8)
C11 Si1 C31 97.35(8)
C21 Si1 C31 109.33(8)
C12 C11 Si1 136.14(14)
C12 C11 Al1 121.69(13)
Si1 C11 Al1 102.15(8)
C11 C12 C121 132.61(17)
C11 C12 H12 113.7
C121 C12 H12 113.7
C124 C121 C12 113.46(15)
C124 C121 C122 109.66(18)
C12 C121 C122 107.92(17)
C124 C121 C123 109.89(18)
C12 C121 C123 107.41(17)
C122 C121 C123 108.35(17)
C121 C122 H12A 109.5
C121 C122 H12B 109.5
H12A C122 H12B 109.5
C121 C122 H12C 109.5
H12A C122 H12C 109.5
H12B C122 H12C 109.5
C121 C123 H12D 109.5
C121 C123 H12E 109.5
H12D C123 H12E 109.5
C121 C123 H12F 109.5
H12D C123 H12F 109.5
H12E C123 H12F 109.5
C121 C124 H12G 109.5
C121 C124 H12H 109.5
H12G C124 H12H 109.5
C121 C124 H12I 109.5
H12G C124 H12I 109.5
H12H C124 H12I 109.5
C141 Al1 C131 120.08(8)
C141 Al1 C11 116.01(8)
C131 Al1 C11 114.77(8)
C134 C131 C132 107.62(18)
C134 C131 C133 107.74(16)
C132 C131 C133 107.97(18)
C134 C131 Al1 117.06(14)
C132 C131 Al1 111.80(13)
C133 C131 Al1 104.22(14)
C131 C132 H13A 109.5
C131 C132 H13B 109.5
H13A C132 H13B 109.5
C131 C132 H13C 109.5
H13A C132 H13C 109.5
H13B C132 H13C 109.5
C131 C133 H13D 109.5
C131 C133 H13E 109.5
H13D C133 H13E 109.5
C131 C133 H13F 109.5
H13D C133 H13F 109.5
H13E C133 H13F 109.5
C131 C134 H13G 109.5
C131 C134 H13H 109.5
H13G C134 H13H 109.5
C131 C134 H13I 109.5
H13G C134 H13I 109.5
H13H C134 H13I 109.5
C144 C141 C142 108.21(19)
C144 C141 C143 107.38(18)
C142 C141 C143 106.99(17)
C144 C141 Al1 106.69(14)
C142 C141 Al1 114.03(14)
C143 C141 Al1 113.26(15)
C141 C142 H14A 109.5
C141 C142 H14B 109.5
H14A C142 H14B 109.5
C141 C142 H14C 109.5
H14A C142 H14C 109.5
H14B C142 H14C 109.5
C141 C143 H14D 109.5
C141 C143 H14E 109.5
H14D C143 H14E 109.5
C141 C143 H14F 109.5
H14D C143 H14F 109.5
H14E C143 H14F 109.5
C141 C144 H14G 109.5
C141 C144 H14H 109.5
H14G C144 H14H 109.5
C141 C144 H14I 109.5
H14G C144 H14I 109.5
H14H C144 H14I 109.5
C22 C21 Si1 133.23(15)
C22 C21 Al2 114.27(13)
Si1 C21 Al2 112.29(10)
C21 C22 C221 133.89(18)
C21 C22 H22 113.1
C221 C22 H22 113.1
C22 C221 C222 112.65(17)
C22 C221 C224 107.89(17)
C222 C221 C224 108.84(19)
C22 C221 C223 108.22(17)
C222 C221 C223 109.46(18)
C224 C221 C223 109.74(19)
C221 C222 H22A 109.5
C221 C222 H22B 109.5
H22A C222 H22B 109.5
C221 C222 H22C 109.5
H22A C222 H22C 109.5
H22B C222 H22C 109.5
C221 C223 H22D 109.5
C221 C223 H22E 109.5
H22D C223 H22E 109.5
C221 C223 H22F 109.5
H22D C223 H22F 109.5
H22E C223 H22F 109.5
C221 C224 H22G 109.5
C221 C224 H22H 109.5
H22G C224 H22H 109.5
C221 C224 H22I 109.5
H22G C224 H22I 109.5
H22H C224 H22I 109.5
C241 Al2 C21 117.69(8)
C241 Al2 C231 119.17(9)
C21 Al2 C231 111.91(9)
C241 Al2 C41 112.75(9)
C21 Al2 C41 90.06(7)
C231 Al2 C41 99.74(8)
C233 C231 C234 108.0(2)
C233 C231 C232 107.5(2)
C234 C231 C232 108.1(2)
C233 C231 Al2 109.75(16)
C234 C231 Al2 111.61(16)
C232 C231 Al2 111.71(14)
C231 C232 H23A 109.5
C231 C232 H23B 109.5
H23A C232 H23B 109.5
C231 C232 H23C 109.5
H23A C232 H23C 109.5
H23B C232 H23C 109.5
C231 C233 H23D 109.5
C231 C233 H23E 109.5
H23D C233 H23E 109.5
C231 C233 H23F 109.5
H23D C233 H23F 109.5
H23E C233 H23F 109.5
C231 C234 H23G 109.5
C231 C234 H23H 109.5
H23G C234 H23H 109.5
C231 C234 H23I 109.5
H23G C234 H23I 109.5
H23H C234 H23I 109.5
C244 C241 C242 112.7(7)
C24B C241 C24C 109.5(5)
C244 C241 C243 106.3(6)
C242 C241 C243 105.8(5)
C24B C241 C24A 107.4(4)
C24C C241 C24A 104.0(5)
C244 C241 Al2 111.3(7)
C242 C241 Al2 108.9(4)
C24B C241 Al2 115.3(3)
C24C C241 Al2 114.3(5)
C243 C241 Al2 111.8(4)
C24A C241 Al2 105.3(2)
C241 C242 H24A 109.5
C241 C242 H24B 109.5
H24A C242 H24B 109.5
C241 C242 H24C 109.5
H24A C242 H24C 109.5
H24B C242 H24C 109.5
C241 C243 H24D 109.5
C241 C243 H24E 109.5
H24D C243 H24E 109.5
C241 C243 H24F 109.5
H24D C243 H24F 109.5
H24E C243 H24F 109.5
C241 C244 H24G 109.5
C241 C244 H24H 109.5
H24G C244 H24H 109.5
C241 C244 H24I 109.5
H24G C244 H24I 109.5
H24H C244 H24I 109.5
C241 C24A H24J 109.5
C241 C24A H24K 109.5
H24J C24A H24K 109.5
C241 C24A H24L 109.5
H24J C24A H24L 109.5
H24K C24A H24L 109.5
C241 C24B H24M 109.5
C241 C24B H24N 109.5
H24M C24B H24N 109.5
C241 C24B H24O 109.5
H24M C24B H24O 109.5
H24N C24B H24O 109.5
C241 C24C H24P 109.5
C241 C24C H24Q 109.5
H24P C24C H24Q 109.5
C241 C24C H24R 109.5
H24P C24C H24R 109.5
H24Q C24C H24R 109.5
C32 C31 Si1 173.30(17)
C31 C32 C321 174.84(19)
C32 C321 C324 108.92(15)
C32 C321 C323 110.30(16)
C324 C321 C323 110.71(18)
C32 C321 C322 108.07(16)
C324 C321 C322 109.52(17)
C323 C321 C322 109.28(16)
C321 C322 H32A 109.5
C321 C322 H32B 109.5
H32A C322 H32B 109.5
C321 C322 H32C 109.5
H32A C322 H32C 109.5
H32B C322 H32C 109.5
C321 C323 H32D 109.5
C321 C323 H32E 109.5
H32D C323 H32E 109.5
C321 C323 H32F 109.5
H32D C323 H32F 109.5
H32E C323 H32F 109.5
C321 C324 H32G 109.5
C321 C324 H32H 109.5
H32G C324 H32H 109.5
C321 C324 H32I 109.5
H32G C324 H32I 109.5
H32H C324 H32I 109.5
C44 N1 C41 106.85(16)
C44 N1 Si1 128.80(13)
C41 N1 Si1 122.20(13)
C42 C41 N1 108.39(18)
C42 C41 Al2 112.71(14)
N1 C41 Al2 97.03(11)
C42 C41 H41 125.8
N1 C41 H41 125.8
Al2 C41 H41 64.2
C41 C42 C43 107.55(18)
C41 C42 H42 126.2
C43 C42 H42 126.2
C44 C43 C42 107.1(2)
C44 C43 H43 126.4
C42 C43 H43 126.4
N1 C44 C43 110.08(18)
N1 C44 H44 125.0
C43 C44 H44 125.0

loop_
_geom_bond_atom_site_label_1
_geom_bond_atom_site_label_2
_geom_bond_distance
Si1 N1 1.8012(16)
Si1 C11 1.8381(17)
Si1 C21 1.8454(18)
Si1 C31 1.8638(19)
C11 C12 1.339(2)
C11 Al1 2.0004(18)
C12 C121 1.515(2)
C12 H12 0.9600
C121 C124 1.514(3)
C121 C122 1.525(3)
C121 C123 1.531(3)
C122 H12A 0.9599
C122 H12B 0.9599
C122 H12C 0.9599
C123 H12D 0.9599
C123 H12E 0.9599
C123 H12F 0.9599
C124 H12G 0.9599
C124 H12H 0.9599
C124 H12I 0.9599
Al1 C141 1.992(2)
Al1 C131 1.999(2)
C131 C134 1.521(3)
C131 C132 1.524(3)
C131 C133 1.533(3)
C132 H13A 0.9599
C132 H13B 0.9599
C132 H13C 0.9599
C133 H13D 0.9599
C133 H13E 0.9599
C133 H13F 0.9599
C134 H13G 0.9599
C134 H13H 0.9599
C134 H13I 0.9599
C141 C144 1.522(3)
C141 C142 1.534(3)
C141 C143 1.541(3)
C142 H14A 0.9599
C142 H14B 0.9599
C142 H14C 0.9599
C143 H14D 0.9599
C143 H14E 0.9599
C143 H14F 0.9599
C144 H14G 0.9599
C144 H14H 0.9599
C144 H14I 0.9599
C21 C22 1.337(3)
C21 Al2 2.0054(19)
C22 C221 1.516(3)
C22 H22 0.9600
C221 C222 1.520(3)
C221 C224 1.520(3)
C221 C223 1.531(3)
C222 H22A 0.9599
C222 H22B 0.9599
C222 H22C 0.9599
C223 H22D 0.9599
C223 H22E 0.9599
C223 H22F 0.9599
C224 H22G 0.9599
C224 H22H 0.9599
C224 H22I 0.9599
Al2 C241 2.002(2)
Al2 C231 2.008(2)
Al2 C41 2.394(2)
C231 C233 1.526(3)
C231 C234 1.530(3)
C231 C232 1.530(3)
C232 H23A 0.9599
C232 H23B 0.9599
C232 H23C 0.9599
C233 H23D 0.9599
C233 H23E 0.9599
C233 H23F 0.9599
C234 H23G 0.9599
C234 H23H 0.9599
C234 H23I 0.9599
C241 C244 1.495(10)
C241 C242 1.496(7)
C241 C24B 1.501(6)
C241 C24C 1.510(8)
C241 C243 1.573(8)
C241 C24A 1.580(6)
C242 H24A 0.9599
C242 H24B 0.9599
C242 H24C 0.9599
C243 H24D 0.9599
C243 H24E 0.9599
C243 H24F 0.9599
C244 H24G 0.9599
C244 H24H 0.9599
C244 H24I 0.9599
C24A H24J 0.9599
C24A H24K 0.9599
C24A H24L 0.9599
C24B H24M 0.9599
C24B H24N 0.9599
C24B H24O 0.9599
C24C H24P 0.9599
C24C H24Q 0.9599
C24C H24R 0.9599
C31 C32 1.208(2)
C32 C321 1.480(2)
C321 C324 1.525(3)
C321 C323 1.528(3)
C321 C322 1.536(3)
C322 H32A 0.9599
C322 H32B 0.9599
C322 H32C 0.9599
C323 H32D 0.9599
C323 H32E 0.9599
C323 H32F 0.9599
C324 H32G 0.9599
C324 H32H 0.9599
C324 H32I 0.9599
N1 C44 1.360(2)
N1 C41 1.390(2)
C41 C42 1.380(3)
C41 H41 0.9600
C42 C43 1.390(3)
C42 H42 0.9600
C43 C44 1.370(3)
C43 H43 0.9600
C44 H44 0.9600

loop_
_geom_torsion_atom_site_label_1
_geom_torsion_atom_site_label_2
_geom_torsion_atom_site_label_3
_geom_torsion_atom_site_label_4
_geom_torsion
N1 Si1 C11 C12 87.2(2)
C21 Si1 C11 C12 -36.7(3)
C31 Si1 C11 C12 -166.7(2)
N1 Si1 C11 Al1 -94.72(8)
C21 Si1 C11 Al1 141.46(11)
C31 Si1 C11 Al1 11.48(9)
Si1 C11 C12 C121 1.9(4)
Al1 C11 C12 C121 -175.95(17)
C11 C12 C121 C124 -7.6(3)
C11 C12 C121 C122 -129.3(2)
C11 C12 C121 C123 114.1(2)
N1 Si1 C21 C22 -172.84(19)
C11 Si1 C21 C22 -46.8(3)
C31 Si1 C21 C22 79.6(2)
N1 Si1 C21 Al2 12.94(10)
C11 Si1 C21 Al2 139.01(10)
C31 Si1 C21 Al2 -94.64(10)
Si1 C21 C22 C221 0.7(4)
Al2 C21 C22 C221 174.86(18)
C21 C22 C221 C222 -5.0(3)
C21 C22 C221 C224 -125.1(2)
C21 C22 C221 C223 116.2(2)
C11 Si1 N1 C44 -31.76(18)
C21 Si1 N1 C44 114.04(17)
C31 Si1 N1 C44 -133.56(16)
C11 Si1 N1 C41 167.22(14)
C21 Si1 N1 C41 -46.98(15)
C31 Si1 N1 C41 65.42(15)
C44 N1 C41 C42 1.5(2)
Si1 N1 C41 C42 166.12(13)
C44 N1 C41 Al2 -115.33(13)
Si1 N1 C41 Al2 49.31(14)
N1 C41 C42 C43 -1.6(2)
Al2 C41 C42 C43 104.61(16)
C41 C42 C43 C44 1.1(2)
C41 N1 C44 C43 -0.8(2)
Si1 N1 C44 C43 -164.09(14)
C42 C43 C44 N1 -0.2(2)
